data_2011752
loop_
_publ_author_name
'Armelin, Elaine'
'Escudero, Encarnacion'
'Campos, Lourdes'
'Puiggali, Jordi'

_publ_section_title
;
 <i>N</i>,<i>N</i>'-Bis(methoxycarbonylmethyl)terephthalamide
;
_journal_issue 2
_journal_name_full 'Acta Crystallographica Section C'
_journal_page_first 172
_journal_page_last 173
_journal_paper_doi 10.1107/S0108270100014864
_journal_volume 57
_journal_year 2001
_chemical_formula_sum 'C14 H16 N2 O6'
_chemical_formula_weight 308.29
_chemical_melting_point 435
_chemical_name_systematic
;
Bis(Methylglycyl)terephthalamide
;
_space_group_IT_number 14
_symmetry_cell_setting monoclinic
_symmetry_space_group_name_Hall '-P 2yab'
_symmetry_space_group_name_H-M 'P 1 21/a 1'
_cell_angle_alpha 90
_cell_angle_beta 90.900(10)
_cell_angle_gamma 90
_cell_formula_units_Z 2
_cell_length_a 8.9889(10)
_cell_length_b 4.977(2)
_cell_length_c 16.790(4)
_cell_measurement_reflns_used 20
_cell_measurement_temperature 293(2)
_cell_measurement_theta_max 35
_cell_measurement_theta_min 8
_cell_volume 751.1(4)
_computing_cell_refinement 'CAD-4 Software'
_computing_data_collection 'CAD-4 Software (Kiers, 1994)'
_computing_data_reduction 'Local program'
_computing_molecular_graphics 'ORTEPII (Johnson, 1976)'
_computing_structure_refinement 'SHELXL97 (Sheldrick, 1997)'
_computing_structure_solution 'SHELXS97 (Sheldrick, 1997)'
_diffrn_ambient_temperature 293(2)
_diffrn_measured_fraction_theta_full .900
_diffrn_measured_fraction_theta_max .900
_diffrn_measurement_device_type 'Enraf-Nonius CAD4'
_diffrn_measurement_method \w
_diffrn_radiation_monochromator graphite
_diffrn_radiation_source 'fine-focus sealed tube'
_diffrn_radiation_type CuK\a
_diffrn_radiation_wavelength 1.54178
_diffrn_reflns_av_R_equivalents .031
_diffrn_reflns_av_sigmaI/netI .0328
_diffrn_reflns_limit_h_max 10
_diffrn_reflns_limit_h_min -10
_diffrn_reflns_limit_k_max 5
_diffrn_reflns_limit_k_min 0
_diffrn_reflns_limit_l_max 19
_diffrn_reflns_limit_l_min -19
_diffrn_reflns_number 2237
_diffrn_reflns_theta_full 65.77
_diffrn_reflns_theta_max 65.77
_diffrn_reflns_theta_min 5.27
_diffrn_standards_decay_% .5
_diffrn_standards_interval_time 60
_diffrn_standards_number 3
_exptl_absorpt_coefficient_mu .916
_exptl_absorpt_correction_type none
_exptl_crystal_colour colourless
_exptl_crystal_density_diffrn 1.363
_exptl_crystal_density_method 'not measured'
_exptl_crystal_description prism
_exptl_crystal_F_000 324
_exptl_crystal_size_max .2
_exptl_crystal_size_mid .1
_exptl_crystal_size_min .05
_refine_diff_density_max .31
_refine_diff_density_min -.29
_refine_ls_extinction_method none
_refine_ls_goodness_of_fit_ref 1.491
_refine_ls_hydrogen_treatment text
_refine_ls_matrix_type full
_refine_ls_number_parameters 102
_refine_ls_number_reflns 1172
_refine_ls_number_restraints 0
_refine_ls_restrained_S_all 1.491
_refine_ls_R_factor_all .075
_refine_ls_R_factor_gt .069
_refine_ls_shift/su_max <0.001
_refine_ls_shift/su_mean <0.001
_refine_ls_structure_factor_coef Fsqd
_refine_ls_weighting_details 'calc w = 1/[\s^2^(Fo^2^)+(0.1P)^2^] where P = (Fo^2^+2Fc^2^)/3'
_refine_ls_weighting_scheme calc
_refine_ls_wR_factor_ref .175
_reflns_number_gt 1029
_reflns_number_total 1172
_reflns_threshold_expression I>2\s(I)
_cod_data_source_file de1152.cif
_cod_data_source_block I
_cod_original_sg_symbol_H-M 'P 21/a'
_cod_database_code 2011752
_cod_database_fobs_code 2011752

loop_
_symmetry_equiv_pos_as_xyz
'x, y, z'
'-x+1/2, y+1/2, -z'
'-x, -y, -z'
'x-1/2, -y-1/2, z'

loop_
_atom_site_label
_atom_site_fract_x
_atom_site_fract_y
_atom_site_fract_z
_atom_site_U_iso_or_equiv
_atom_site_adp_type
_atom_site_calc_flag
_atom_site_refinement_flags
_atom_site_occupancy
_atom_site_disorder_assembly
_atom_site_disorder_group
_atom_site_type_symbol
O3 .86488(14) .1651(2) .68138(8) .0442(5) Uani d . 1 . . O
C4 .86983(15) .3965(3) .65560(10) .0275(5) Uani d . 1 . . C
N1 .80684(14) .6007(2) .69587(9) .0356(5) Uani d . 1 . . N
H1 .8075 .7609 .6767 .043 Uiso calc R 1 . . H
C6 1.04855(16) .2899(3) .54652(9) .0287(5) Uani d . 1 . . C
H6 1.0814 .1469 .5778 .034 Uiso calc R 1 . . H
C5 .93734(15) .4582(3) .57553(9) .0243(5) Uani d . 1 . . C
O1 .78791(14) .3036(4) .88695(9) .0692(6) Uani d . 1 . . O
C3 .73784(18) .5470(4) .77195(11) .0422(6) Uani d . 1 . . C
H3A .6629 .4083 .7650 .051 Uiso calc R 1 . . H
H3B .6885 .7084 .7902 .051 Uiso calc R 1 . . H
C7 1.11225(15) .3297(3) .47158(10) .0309(5) Uani d . 1 . . C
H7 1.1866 .2156 .4538 .037 Uiso calc R 1 . . H
C2 .8477(2) .4595(3) .83286(12) .0389(6) Uani d . 1 . . C
O2 .97471(16) .5213(4) .83301(13) .0818(7) Uani d . 1 . . O
C1 .8864(3) .1853(7) .9437(2) .0984(11) Uani d . 1 . . C
H1A .9622 .0868 .9166 .148 Uiso calc R 1 . . H
H1B .8319 .0654 .9773 .148 Uiso calc R 1 . . H
H1C .9317 .3236 .9757 .148 Uiso calc R 1 . . H

loop_
_atom_site_aniso_label
_atom_site_aniso_U_11
_atom_site_aniso_U_22
_atom_site_aniso_U_33
_atom_site_aniso_U_12
_atom_site_aniso_U_13
_atom_site_aniso_U_23
O3 .0731(9) .0092(7) .0506(9) .0031(5) .0120(7) .0038(5)
C4 .0314(8) .0080(8) .0431(10) -.0008(6) .0020(6) .0020(6)
N1 .0501(9) .0093(8) .0476(10) .0035(6) .0067(7) .0039(6)
C6 .0341(9) .0107(9) .0411(10) .0002(5) -.0080(7) .0047(6)
C5 .0302(8) .0032(8) .0391(10) -.0029(5) -.0072(7) -.0016(5)
O1 .0528(9) .0955(14) .0595(10) -.0118(7) .0076(7) .0431(9)
C3 .0476(10) .0260(11) .0531(12) .0090(7) .0101(9) -.0032(8)
C7 .0322(9) .0120(8) .0484(10) .0052(6) -.0031(7) -.0003(7)
C2 .0419(10) .0248(10) .0502(12) -.0081(7) .0063(7) -.0010(7)
O2 .0559(11) .0897(15) .0993(16) -.0219(8) -.0177(9) .0370(12)
C1 .0812(17) .136(3) .0779(19) .0207(17) -.0022(15) .047(2)

loop_
_atom_type_symbol
_atom_type_description
_atom_type_scat_dispersion_real
_atom_type_scat_dispersion_imag
_atom_type_scat_source
C C .0181 .0091 'International Tables Vol C Tables 4.2.6.8 and 6.1.1.4'
H H .0000 .0000 'International Tables Vol C Tables 4.2.6.8 and 6.1.1.4'
N N .0311 .0180 'International Tables Vol C Tables 4.2.6.8 and 6.1.1.4'
O O .0492 .0322 'International Tables Vol C Tables 4.2.6.8 and 6.1.1.4'

loop_
_geom_angle_atom_site_label_1
_geom_angle_atom_site_label_2
_geom_angle_atom_site_label_3
_geom_angle_site_symmetry_1
_geom_angle
_geom_angle_publ_flag
O3 C4 N1 . 120.70(16) no
O3 C4 C5 . 121.24(15) no
N1 C4 C5 . 117.95(14) no
C4 N1 C3 . 119.31(14) no
C4 N1 H1 . 120.3 ?
C3 N1 H1 . 120.3 ?
C5 C6 C7 . 122.10(13) no
C5 C6 H6 . 119.0 ?
C7 C6 H6 . 119.0 ?
C7 C5 C6 3_766 118.83(15) no
C7 C5 C4 3_766 122.01(14) no
C6 C5 C4 . 119.10(13) no
C2 O1 C1 . 116.84(17) no
N1 C3 C2 . 111.91(12) no
N1 C3 H3A . 109.2 ?
C2 C3 H3A . 109.2 ?
N1 C3 H3B . 109.2 ?
C2 C3 H3B . 109.2 ?
H3A C3 H3B . 107.9 ?
C5 C7 C6 3_766 119.08(15) no
C5 C7 H7 3_766 120.5 ?
C6 C7 H7 . 120.5 ?
O2 C2 O1 . 123.84(19) no
O2 C2 C3 . 124.05(18) no
O1 C2 C3 . 112.12(13) no
O1 C1 H1A . 109.5 ?
O1 C1 H1B . 109.5 ?
H1A C1 H1B . 109.5 ?
O1 C1 H1C . 109.5 ?
H1A C1 H1C . 109.5 ?
H1B C1 H1C . 109.5 ?

loop_
_geom_bond_atom_site_label_1
_geom_bond_atom_site_label_2
_geom_bond_site_symmetry_2
_geom_bond_distance
_geom_bond_publ_flag
O3 C4 . 1.232(2) no
C4 N1 . 1.350(2) no
C4 C5 . 1.515(2) no
N1 C3 . 1.454(2) no
N1 H1 . .8600 ?
C6 C5 . 1.398(2) no
C6 C7 . 1.405(2) no
C6 H6 . .9300 ?
C5 C7 3_766 1.388(2) no
O1 C2 . 1.316(2) no
O1 C1 . 1.418(3) no
C3 C2 . 1.476(3) no
C3 H3A . .9700 ?
C3 H3B . .9700 ?
C7 C5 3_766 1.389(2) no
C7 H7 . .9300 ?
C2 O2 . 1.183(2) no
C1 H1A . .9600 ?
C1 H1B . .9600 ?
C1 H1C . .9600 ?

loop_
_geom_hbond_atom_site_label_D
_geom_hbond_atom_site_label_H
_geom_hbond_atom_site_label_A
_geom_hbond_site_symmetry_A
_geom_hbond_distance_DH
_geom_hbond_distance_HA
_geom_hbond_distance_DA
_geom_hbond_angle_DHA
_geom_hbond_publ_flag
N1 H1 O3 1_565 .86 2.08 2.868(2) 152 yes

loop_
_geom_torsion_atom_site_label_1
_geom_torsion_atom_site_label_2
_geom_torsion_atom_site_label_3
_geom_torsion_atom_site_label_4
_geom_torsion_site_symmetry_4
_geom_torsion
_geom_torsion_publ_flag
O3 C4 N1 C3 . 2.5(2) no
C5 C4 N1 C3 . 178.49(12) no
C7 C6 C5 C7 3_766 .4(2) no
C7 C6 C5 C4 . 177.72(11) no
O3 C4 C5 C7 3_766 149.30(15) no
N1 C4 C5 C7 3_766 -26.7(2) no
O3 C4 C5 C6 . -27.9(2) no
N1 C4 C5 C6 . 156.09(13) yes
C4 N1 C3 C2 . 65.2(2) yes
C5 C6 C7 C5 3_766 -.4(2) no
C1 O1 C2 O2 . -6.1(4) no
C1 O1 C2 C3 . 173.7(2) no
N1 C3 C2 O2 . 27.7(3) no
N1 C3 C2 O1 . -152.04(17) yes
